data_1508195
loop_
_publ_author_name
'Li, Liangchun'
'Fukawa, Tomohide'
'Matsuo, Tsukasa'
'Hashizume, Daisuke'
'Fueno, Hiroyuki'
'Tanaka, Kazuyoshi'
'Tamao, Kohei'

_publ_section_title
;
 A stable germanone as the first isolated heavy ketone with a terminal
 oxygen atom.
;
_journal_issue 5
_journal_name_full 'Nature chemistry'
_journal_page_first 361
_journal_page_last 365
_journal_paper_doi 10.1038/nchem.1305
_journal_volume 4
_journal_year 2012
_chemical_formula_moiety 'C62 H98 Ge O Si'
_chemical_formula_sum 'C62 H98 Ge O Si'
_chemical_formula_weight 960.08
_chemical_name_systematic
;
 ?
;
_space_group_IT_number 14
_symmetry_cell_setting monoclinic
_symmetry_space_group_name_Hall '-P 2yn'
_symmetry_space_group_name_H-M 'P 1 21/n 1'
_atom_sites_solution_hydrogens geom
_atom_sites_solution_primary direct
_atom_sites_solution_secondary difmap
_audit_creation_method SHELXL-97
_cell_angle_alpha 90
_cell_angle_beta 97.761(2)
_cell_angle_gamma 90
_cell_formula_units_Z 4
_cell_length_a 14.521(2)
_cell_length_b 22.215(3)
_cell_length_c 17.360(3)
_cell_measurement_reflns_used 14417
_cell_measurement_temperature 100
_cell_measurement_theta_max 29.1
_cell_measurement_theta_min 2.5
_cell_volume 5548.8(14)
_computing_cell_refinement CrystalClear
_computing_data_collection CrystalClear
_computing_data_reduction CrystalClear
_computing_molecular_graphics 'ORTEP-3 for Windows'
_computing_publication_material SHELXL-97
_computing_structure_refinement SHELXL-97
_computing_structure_solution SIR-97
_diffrn_ambient_temperature 100
_diffrn_detector_area_resol_mean 7.31
_diffrn_measured_fraction_theta_full 0.982
_diffrn_measured_fraction_theta_max 0.982
_diffrn_measurement_device_type 'Rigaku AFC-10 with Saturn724+ CCD'
_diffrn_measurement_method \w-scan
_diffrn_radiation_monochromator graphite
_diffrn_radiation_source 'fine-focus rotating anode'
_diffrn_radiation_type MoK\a
_diffrn_radiation_wavelength 0.71073
_diffrn_reflns_av_R_equivalents 0.0489
_diffrn_reflns_av_sigmaI/netI 0.0599
_diffrn_reflns_limit_h_max 19
_diffrn_reflns_limit_h_min -19
_diffrn_reflns_limit_k_max 31
_diffrn_reflns_limit_k_min -21
_diffrn_reflns_limit_l_max 17
_diffrn_reflns_limit_l_min -24
_diffrn_reflns_number 51822
_diffrn_reflns_theta_full 30.00
_diffrn_reflns_theta_max 30.00
_diffrn_reflns_theta_min 1.96
_diffrn_standards_number 0
_exptl_absorpt_coefficient_mu 0.613
_exptl_absorpt_correction_T_max 0.9137
_exptl_absorpt_correction_T_min 0.7670
_exptl_absorpt_correction_type multi-scan
_exptl_absorpt_process_details
;
 REQAB implemented in CrystalClear
;
_exptl_crystal_colour colourless
_exptl_crystal_density_diffrn 1.149
_exptl_crystal_density_method 'not measured'
_exptl_crystal_description prism
_exptl_crystal_F_000 2096
_exptl_crystal_size_max 0.20
_exptl_crystal_size_mid 0.20
_exptl_crystal_size_min 0.15
_refine_diff_density_max 1.074
_refine_diff_density_min -0.981
_refine_diff_density_rms 0.074
_refine_ls_extinction_method none
_refine_ls_goodness_of_fit_ref 1.093
_refine_ls_hydrogen_treatment constr
_refine_ls_matrix_type full
_refine_ls_number_parameters 721
_refine_ls_number_reflns 15899
_refine_ls_number_restraints 224
_refine_ls_restrained_S_all 1.113
_refine_ls_R_factor_all 0.0955
_refine_ls_R_factor_gt 0.0726
_refine_ls_shift/su_max 0.001
_refine_ls_shift/su_mean 0.000
_refine_ls_structure_factor_coef Fsqd
_refine_ls_weighting_details 'calc w=1/[\s^2^(Fo^2^)+(0.0679P)^2^+5.0937P] where P=(Fo^2^+2Fc^2^)/3'
_refine_ls_weighting_scheme calc
_refine_ls_wR_factor_gt 0.1626
_refine_ls_wR_factor_ref 0.1770
_reflns_number_gt 12370
_reflns_number_total 15899
_reflns_threshold_expression I>2\s(I)
_cod_data_source_file nchem.1305-s8.cif
_cod_data_source_block Eind2GeO-PhSiH3
_cod_original_cell_volume 5548.7(14)
_cod_original_sg_symbol_H-M 'P 21/n'
_cod_database_code 1508195

loop_
_symmetry_equiv_pos_as_xyz
'x, y, z'
'-x+1/2, y+1/2, -z+1/2'
'-x, -y, -z'
'x-1/2, -y-1/2, z-1/2'

loop_
_atom_site_label
_atom_site_type_symbol
_atom_site_fract_x
_atom_site_fract_y
_atom_site_fract_z
_atom_site_U_iso_or_equiv
_atom_site_adp_type
_atom_site_occupancy
_atom_site_symmetry_multiplicity
_atom_site_calc_flag
_atom_site_refinement_flags
_atom_site_disorder_assembly
_atom_site_disorder_group
Ge1 Ge 0.588553(18) 0.179865(12) 0.273872(16) 0.02434(9) Uani 1 1 d D . .
Si1A Si 0.77141(8) 0.18228(5) 0.41101(7) 0.0302(2) Uani 0.6719(15) 1 d PD A 1
HI1A H 0.7705 0.1476 0.4790 0.036 Uiso 0.6719(15) 1 calc PR A 1
HI1B H 0.7734 0.2436 0.4326 0.036 Uiso 0.6719(15) 1 calc PR A 1
O1A O 0.67725(16) 0.16905(12) 0.35204(14) 0.0269(5) Uani 0.6719(15) 1 d PD A 1
C57A C 0.8801(2) 0.1640(2) 0.3663(3) 0.0403(12) Uani 0.6719(15) 1 d PGDU A 1
C58A C 0.9591(3) 0.1471(2) 0.4160(3) 0.0581(15) Uani 0.6719(15) 1 d PGDU A 1
H58A H 0.9569 0.1439 0.4703 0.070 Uiso 0.6719(15) 1 calc PR A 1
C59A C 1.0414(3) 0.1350(3) 0.3863(4) 0.0719(17) Uani 0.6719(15) 1 d PGU A 1
H59A H 1.0953 0.1234 0.4202 0.086 Uiso 0.6719(15) 1 calc PR A 1
C60A C 1.0446(3) 0.1397(3) 0.3068(4) 0.0673(16) Uani 0.6719(15) 1 d PGU A 1
H60A H 1.1008 0.1314 0.2865 0.081 Uiso 0.6719(15) 1 calc PR A 1
C61A C 0.9656(4) 0.1565(3) 0.2571(3) 0.0559(16) Uani 0.6719(15) 1 d PGU A 1
H61A H 0.9679 0.1597 0.2029 0.067 Uiso 0.6719(15) 1 calc PR A 1
C62A C 0.8834(3) 0.1687(3) 0.2869(3) 0.0475(14) Uani 0.6719(15) 1 d PGDU A 1
H62A H 0.8294 0.1802 0.2529 0.057 Uiso 0.6719(15) 1 calc PR A 1
Si1B Si 0.76792(16) 0.17541(11) 0.18465(14) 0.0302(2) Uani 0.3281(15) 1 d PD A 2
HI1C H 0.7911 0.2244 0.1393 0.036 Uiso 0.3281(15) 1 calc PR A 2
HI1D H 0.7615 0.1239 0.1367 0.036 Uiso 0.3281(15) 1 calc PR A 2
O1B O 0.6673(3) 0.1880(2) 0.2100(3) 0.0269(5) Uani 0.3281(15) 1 d PD A 2
C57B C 0.8666(5) 0.1636(6) 0.2667(6) 0.047(2) Uani 0.3281(15) 1 d PGDU A 2
C58B C 0.9510(6) 0.1448(7) 0.2455(6) 0.056(2) Uani 0.3281(15) 1 d PGDU A 2
H58B H 0.9561 0.1368 0.1924 0.067 Uiso 0.3281(15) 1 calc PR A 2
C59B C 1.0279(5) 0.1378(7) 0.3018(8) 0.066(2) Uani 0.3281(15) 1 d PGU A 2
H59B H 1.0855 0.1249 0.2873 0.080 Uiso 0.3281(15) 1 calc PR A 2
C60B C 1.0204(6) 0.1495(6) 0.3793(7) 0.069(2) Uani 0.3281(15) 1 d PGU A 2
H60B H 1.0730 0.1447 0.4178 0.082 Uiso 0.3281(15) 1 calc PR A 2
C61B C 0.9361(7) 0.1682(5) 0.4006(6) 0.058(2) Uani 0.3281(15) 1 d PGU A 2
H61B H 0.9310 0.1763 0.4536 0.070 Uiso 0.3281(15) 1 calc PR A 2
C62B C 0.8592(6) 0.1753(5) 0.3443(6) 0.050(2) Uani 0.3281(15) 1 d PGDU A 2
H62B H 0.8015 0.1881 0.3588 0.060 Uiso 0.3281(15) 1 calc PR A 2
C1 C 0.51585(17) 0.10536(11) 0.23931(14) 0.0231(5) Uani 1 1 d . A .
C2 C 0.53521(18) 0.04726(11) 0.27347(14) 0.0247(5) Uani 1 1 d . . .
C3 C 0.62433(19) 0.02250(12) 0.32379(16) 0.0288(5) Uani 1 1 d . A .
C4 C 0.6084(2) -0.04681(13) 0.32004(19) 0.0373(7) Uani 1 1 d . . .
H4A H 0.6467 -0.0650 0.2831 0.045 Uiso 1 1 calc R A .
H4B H 0.6275 -0.0647 0.3719 0.045 Uiso 1 1 calc R . .
C5 C 0.5046(2) -0.06012(12) 0.29337(17) 0.0306(6) Uani 1 1 d . A .
C6 C 0.47331(18) -0.00066(11) 0.25547(15) 0.0255(5) Uani 1 1 d . A .
C7 C 0.39255(18) 0.00665(12) 0.20395(16) 0.0269(5) Uani 1 1 d . . .
H7 H 0.3477 -0.0247 0.1964 0.032 Uiso 1 1 calc R A .
C8 C 0.37816(17) 0.06036(11) 0.16373(14) 0.0234(5) Uani 1 1 d . A .
C9 C 0.29809(18) 0.07127(11) 0.09991(15) 0.0272(5) Uani 1 1 d D . .
C12 C 0.43863(18) 0.10887(11) 0.17892(14) 0.0251(5) Uani 1 1 d D . .
C13 C 0.6347(2) 0.04197(14) 0.40984(17) 0.0358(6) Uani 1 1 d . . .
H13A H 0.6319 0.0865 0.4122 0.043 Uiso 1 1 calc R A .
H13B H 0.5814 0.0260 0.4335 0.043 Uiso 1 1 calc R . .
C14 C 0.7251(3) 0.02075(17) 0.45847(19) 0.0486(8) Uani 1 1 d . A .
H14A H 0.7313 -0.0229 0.4531 0.073 Uiso 1 1 calc R . .
H14B H 0.7236 0.0308 0.5132 0.073 Uiso 1 1 calc R . .
H14C H 0.7782 0.0408 0.4402 0.073 Uiso 1 1 calc R . .
C15 C 0.7126(2) 0.03756(13) 0.28652(17) 0.0318(6) Uani 1 1 d . . .
H15A H 0.7285 0.0803 0.2973 0.038 Uiso 1 1 calc R A .
H15B H 0.7646 0.0130 0.3125 0.038 Uiso 1 1 calc R . .
C16 C 0.7060(2) 0.02741(17) 0.19977(19) 0.0484(8) Uani 1 1 d . A .
H16A H 0.6850 -0.0138 0.1874 0.073 Uiso 1 1 calc R . .
H16B H 0.7672 0.0335 0.1832 0.073 Uiso 1 1 calc R . .
H16C H 0.6615 0.0559 0.1725 0.073 Uiso 1 1 calc R . .
C17 C 0.4522(2) -0.07344(15) 0.36364(19) 0.0432(8) Uani 1 1 d . . .
H17A H 0.4827 -0.1081 0.3924 0.052 Uiso 1 1 calc R A .
H17B H 0.4597 -0.0383 0.3989 0.052 Uiso 1 1 calc R . .
C18 C 0.3487(3) -0.08721(17) 0.3450(2) 0.0508(9) Uani 1 1 d . A .
H18A H 0.3157 -0.0512 0.3236 0.076 Uiso 1 1 calc R . .
H18B H 0.3244 -0.0995 0.3926 0.076 Uiso 1 1 calc R . .
H18C H 0.3394 -0.1199 0.3067 0.076 Uiso 1 1 calc R . .
C19 C 0.4945(2) -0.11238(12) 0.2354(2) 0.0382(7) Uani 1 1 d . . .
H19A H 0.5309 -0.1030 0.1926 0.046 Uiso 1 1 calc R A .
H19B H 0.4285 -0.1156 0.2126 0.046 Uiso 1 1 calc R . .
C20 C 0.5266(2) -0.17339(14) 0.2705(3) 0.0558(11) Uani 1 1 d . A .
H20A H 0.5866 -0.1686 0.3033 0.084 Uiso 1 1 calc R . .
H20B H 0.5331 -0.2020 0.2286 0.084 Uiso 1 1 calc R . .
H20C H 0.4805 -0.1886 0.3021 0.084 Uiso 1 1 calc R . .
C21 C 0.2099(2) 0.08316(18) 0.1383(2) 0.0475(8) Uani 1 1 d . A .
H21A H 0.1977 0.0473 0.1692 0.057 Uiso 1 1 calc R . .
H21B H 0.2225 0.1173 0.1749 0.057 Uiso 1 1 calc R . .
C22 C 0.1221(2) 0.0974(2) 0.0824(3) 0.0660(12) Uani 1 1 d . . .
H22A H 0.1348 0.1304 0.0479 0.099 Uiso 1 1 calc R A .
H22B H 0.0723 0.1093 0.1121 0.099 Uiso 1 1 calc R . .
H22C H 0.1029 0.0616 0.0513 0.099 Uiso 1 1 calc R . .
C23 C 0.2801(2) 0.01799(14) 0.04348(18) 0.0393(7) Uani 1 1 d . A .
H23A H 0.2508 -0.0148 0.0703 0.047 Uiso 1 1 calc R . .
H23B H 0.2346 0.0309 -0.0011 0.047 Uiso 1 1 calc R . .
C24 C 0.3646(3) -0.00757(19) 0.0121(2) 0.0599(11) Uani 1 1 d . . .
H24A H 0.3930 0.0238 -0.0167 0.090 Uiso 1 1 calc R A .
H24B H 0.3456 -0.0414 -0.0227 0.090 Uiso 1 1 calc R . .
H24C H 0.4098 -0.0216 0.0554 0.090 Uiso 1 1 calc R . .
C10A C 0.3370(6) 0.1250(3) 0.0577(4) 0.0266(19) Uani 0.621(3) 1 d PD A 3
H10A H 0.2884 0.1564 0.0475 0.032 Uiso 0.621(3) 1 calc PR A 3
H10B H 0.3535 0.1113 0.0071 0.032 Uiso 0.621(3) 1 calc PR A 3
C11A C 0.4250(2) 0.15278(13) 0.10702(17) 0.0236(8) Uani 0.621(3) 1 d PD A 3
C25A C 0.4102(3) 0.22014(14) 0.1236(3) 0.0324(8) Uani 0.621(3) 1 d PD A 3
H25A H 0.4664 0.2352 0.1567 0.039 Uiso 0.621(3) 1 calc PR A 3
H25B H 0.4052 0.2422 0.0737 0.039 Uiso 0.621(3) 1 calc PR A 3
C26A C 0.3256(3) 0.2362(3) 0.1632(3) 0.0463(11) Uani 0.621(3) 1 d PD A 3
H26A H 0.2690 0.2316 0.1260 0.069 Uiso 0.621(3) 1 calc PR A 3
H26B H 0.3309 0.2780 0.1814 0.069 Uiso 0.621(3) 1 calc PR A 3
H26C H 0.3227 0.2094 0.2076 0.069 Uiso 0.621(3) 1 calc PR A 3
C27A C 0.5087(3) 0.1465(2) 0.0612(2) 0.0321(9) Uani 0.621(3) 1 d PD A 3
H27A H 0.5654 0.1589 0.0957 0.039 Uiso 0.621(3) 1 calc PR A 3
H27B H 0.5159 0.1033 0.0489 0.039 Uiso 0.621(3) 1 calc PR A 3
C28A C 0.5044(3) 0.1821(2) -0.0146(2) 0.0420(11) Uani 0.621(3) 1 d PD A 3
H28A H 0.4427 0.1775 -0.0447 0.063 Uiso 0.621(3) 1 calc PR A 3
H28B H 0.5516 0.1669 -0.0450 0.063 Uiso 0.621(3) 1 calc PR A 3
H28C H 0.5160 0.2248 -0.0027 0.063 Uiso 0.621(3) 1 calc PR A 3
C10B C 0.3236(13) 0.1317(5) 0.0637(7) 0.0266(19) Uani 0.379(3) 1 d PD A 4
H10C H 0.2678 0.1572 0.0503 0.032 Uiso 0.379(3) 1 calc PR A 4
H10D H 0.3531 0.1248 0.0162 0.032 Uiso 0.379(3) 1 calc PR A 4
C11B C 0.3936(3) 0.1618(2) 0.1289(3) 0.0236(8) Uani 0.379(3) 1 d PD A 4
C25B C 0.3418(5) 0.2097(3) 0.1713(3) 0.0324(8) Uani 0.379(3) 1 d PD A 4
H25C H 0.2859 0.1907 0.1877 0.039 Uiso 0.379(3) 1 calc PR A 4
H25D H 0.3826 0.2221 0.2190 0.039 Uiso 0.379(3) 1 calc PR A 4
C26B C 0.3113(6) 0.2664(3) 0.1245(5) 0.0463(11) Uani 0.379(3) 1 d PD A 4
H26D H 0.3662 0.2878 0.1117 0.069 Uiso 0.379(3) 1 calc PR A 4
H26E H 0.2763 0.2927 0.1554 0.069 Uiso 0.379(3) 1 calc PR A 4
H26F H 0.2718 0.2550 0.0764 0.069 Uiso 0.379(3) 1 calc PR A 4
C27B C 0.4720(4) 0.1921(3) 0.0909(4) 0.0321(9) Uani 0.379(3) 1 d PD A 4
H27C H 0.4431 0.2205 0.0508 0.039 Uiso 0.379(3) 1 calc PR A 4
H27D H 0.5104 0.2162 0.1311 0.039 Uiso 0.379(3) 1 calc PR A 4
C28B C 0.5364(5) 0.1502(4) 0.0531(5) 0.0420(11) Uani 0.379(3) 1 d PD A 4
H28D H 0.5616 0.1195 0.0907 0.063 Uiso 0.379(3) 1 calc PR A 4
H28E H 0.5875 0.1736 0.0367 0.063 Uiso 0.379(3) 1 calc PR A 4
H28F H 0.5013 0.1306 0.0077 0.063 Uiso 0.379(3) 1 calc PR A 4
C29 C 0.52215(17) 0.25495(11) 0.29964(15) 0.0236(5) Uani 1 1 d . A .
C30 C 0.45365(19) 0.25454(12) 0.35100(16) 0.0291(5) Uani 1 1 d . . .
C31 C 0.4280(2) 0.20547(13) 0.40777(18) 0.0392(7) Uani 1 1 d D A .
C34 C 0.3996(2) 0.30563(13) 0.35886(19) 0.0362(7) Uani 1 1 d D A .
C35 C 0.4099(2) 0.35750(13) 0.31679(19) 0.0365(7) Uani 1 1 d . . .
H35 H 0.3681 0.3902 0.3184 0.044 Uiso 1 1 calc R A .
C36 C 0.48168(19) 0.36103(12) 0.27252(17) 0.0288(6) Uani 1 1 d . A .
C37 C 0.5056(2) 0.41672(13) 0.2291(2) 0.0372(7) Uani 1 1 d . . .
C38 C 0.6057(2) 0.40219(13) 0.2158(2) 0.0389(7) Uani 1 1 d . A .
H38A H 0.6502 0.4226 0.2556 0.047 Uiso 1 1 calc R . .
H38B H 0.6167 0.4170 0.1640 0.047 Uiso 1 1 calc R . .
C39 C 0.62105(19) 0.33308(12) 0.22077(16) 0.0286(5) Uani 1 1 d . . .
C40 C 0.53990(18) 0.31149(11) 0.26449(15) 0.0244(5) Uani 1 1 d . A .
C41 C 0.5129(3) 0.1849(2) 0.4628(2) 0.0684(14) Uani 1 1 d . . .
H41A H 0.4918 0.1573 0.5016 0.082 Uiso 1 1 calc R A .
H41B H 0.5535 0.1614 0.4324 0.082 Uiso 1 1 calc R . .
C42 C 0.5708(3) 0.2340(3) 0.5059(3) 0.0856(17) Uani 1 1 d . A .
H42A H 0.5941 0.2611 0.4684 0.128 Uiso 1 1 calc R . .
H42B H 0.6234 0.2160 0.5392 0.128 Uiso 1 1 calc R . .
H42C H 0.5324 0.2568 0.5380 0.128 Uiso 1 1 calc R . .
C43 C 0.3783(3) 0.15111(15) 0.3647(2) 0.0615(12) Uani 1 1 d . . .
H43A H 0.3217 0.1659 0.3321 0.074 Uiso 1 1 calc R A .
H43B H 0.4198 0.1342 0.3294 0.074 Uiso 1 1 calc R . .
C44 C 0.3500(4) 0.09984(17) 0.4167(3) 0.0780(16) Uani 1 1 d . A .
H44A H 0.4059 0.0808 0.4441 0.117 Uiso 1 1 calc R . .
H44B H 0.3135 0.0698 0.3843 0.117 Uiso 1 1 calc R . .
H44C H 0.3126 0.1163 0.4546 0.117 Uiso 1 1 calc R . .
C32A C 0.3590(11) 0.2358(4) 0.4576(7) 0.0356(9) Uani 0.635(3) 1 d PD A 5
H32A H 0.2993 0.2136 0.4516 0.043 Uiso 0.635(3) 1 calc PR A 5
H32B H 0.3854 0.2356 0.5132 0.043 Uiso 0.635(3) 1 calc PR A 5
C33A C 0.3433(2) 0.30132(17) 0.42812(17) 0.0269(9) Uani 0.635(3) 1 d PD A 5
C45A C 0.3718(3) 0.34995(19) 0.4906(2) 0.0384(10) Uani 0.635(3) 1 d PD A 5
H45A H 0.4386 0.3449 0.5101 0.046 Uiso 0.635(3) 1 calc PR A 5
H45B H 0.3639 0.3900 0.4656 0.046 Uiso 0.635(3) 1 calc PR A 5
C46A C 0.3173(5) 0.3490(3) 0.5602(3) 0.0567(14) Uani 0.635(3) 1 d PD A 5
H46A H 0.2517 0.3576 0.5425 0.085 Uiso 0.635(3) 1 calc PR A 5
H46B H 0.3424 0.3797 0.5980 0.085 Uiso 0.635(3) 1 calc PR A 5
H46C H 0.3230 0.3092 0.5848 0.085 Uiso 0.635(3) 1 calc PR A 5
C47A C 0.2399(2) 0.3114(2) 0.3957(3) 0.0373(10) Uani 0.635(3) 1 d PD A 5
H47A H 0.2021 0.3049 0.4383 0.045 Uiso 0.635(3) 1 calc PR A 5
H47B H 0.2318 0.3539 0.3791 0.045 Uiso 0.635(3) 1 calc PR A 5
C48A C 0.2018(4) 0.2712(3) 0.3274(3) 0.0525(14) Uani 0.635(3) 1 d PD A 5
H48A H 0.2373 0.2779 0.2840 0.079 Uiso 0.635(3) 1 calc PR A 5
H48B H 0.1363 0.2809 0.3109 0.079 Uiso 0.635(3) 1 calc PR A 5
H48C H 0.2073 0.2289 0.3434 0.079 Uiso 0.635(3) 1 calc PR A 5
C32B C 0.3553(19) 0.2417(9) 0.4476(11) 0.0356(9) Uani 0.365(3) 1 d PD A 6
H32C H 0.3052 0.2141 0.4585 0.043 Uiso 0.365(3) 1 calc PR A 6
H32D H 0.3859 0.2574 0.4979 0.043 Uiso 0.365(3) 1 calc PR A 6
C33B C 0.3114(3) 0.2951(3) 0.3980(3) 0.0269(9) Uani 0.365(3) 1 d PD A 6
C45B C 0.2971(5) 0.3506(3) 0.4488(5) 0.0384(10) Uani 0.365(3) 1 d PD A 6
H45C H 0.2692 0.3832 0.4145 0.046 Uiso 0.365(3) 1 calc PR A 6
H45D H 0.2520 0.3399 0.4845 0.046 Uiso 0.365(3) 1 calc PR A 6
C46B C 0.3852(6) 0.3748(5) 0.4972(6) 0.0567(14) Uani 0.365(3) 1 d PD A 6
H46D H 0.4080 0.3454 0.5374 0.085 Uiso 0.365(3) 1 calc PR A 6
H46E H 0.3711 0.4128 0.5218 0.085 Uiso 0.365(3) 1 calc PR A 6
H46F H 0.4330 0.3817 0.4634 0.085 Uiso 0.365(3) 1 calc PR A 6
C47B C 0.2177(4) 0.2846(5) 0.3459(4) 0.0373(10) Uani 0.365(3) 1 d PD A 6
H47C H 0.2061 0.3191 0.3097 0.045 Uiso 0.365(3) 1 calc PR A 6
H47D H 0.2234 0.2482 0.3141 0.045 Uiso 0.365(3) 1 calc PR A 6
C48B C 0.1330(4) 0.2771(5) 0.3887(6) 0.0525(14) Uani 0.365(3) 1 d PD A 6
H48D H 0.1465 0.2467 0.4296 0.079 Uiso 0.365(3) 1 calc PR A 6
H48E H 0.0795 0.2641 0.3519 0.079 Uiso 0.365(3) 1 calc PR A 6
H48F H 0.1188 0.3156 0.4120 0.079 Uiso 0.365(3) 1 calc PR A 6
C49 C 0.5002(3) 0.47540(14) 0.2762(3) 0.0539(10) Uani 1 1 d . A .
H49A H 0.5271 0.5084 0.2480 0.065 Uiso 1 1 calc R . .
H49B H 0.4338 0.4851 0.2770 0.065 Uiso 1 1 calc R . .
C50 C 0.5486(3) 0.47517(16) 0.3598(3) 0.0581(10) Uani 1 1 d . . .
H50A H 0.5187 0.4456 0.3901 0.087 Uiso 1 1 calc R A .
H50B H 0.5440 0.5152 0.3826 0.087 Uiso 1 1 calc R . .
H50C H 0.6142 0.4645 0.3604 0.087 Uiso 1 1 calc R . .
C51 C 0.4384(2) 0.42067(16) 0.1519(2) 0.0484(9) Uani 1 1 d . A .
H51A H 0.4399 0.3816 0.1245 0.058 Uiso 1 1 calc R . .
H51B H 0.3746 0.4263 0.1645 0.058 Uiso 1 1 calc R . .
C52 C 0.4586(4) 0.4708(2) 0.0958(3) 0.0825(15) Uani 1 1 d . . .
H52A H 0.4491 0.5101 0.1193 0.124 Uiso 1 1 calc R A .
H52B H 0.4166 0.4668 0.0470 0.124 Uiso 1 1 calc R . .
H52C H 0.5231 0.4676 0.0854 0.124 Uiso 1 1 calc R . .
C53 C 0.71676(19) 0.31938(13) 0.26749(17) 0.0311(6) Uani 1 1 d . A .
H53A H 0.7263 0.2753 0.2676 0.037 Uiso 1 1 calc R . .
H53B H 0.7652 0.3377 0.2398 0.037 Uiso 1 1 calc R . .
C54 C 0.7318(3) 0.34115(18) 0.3510(2) 0.0510(9) Uani 1 1 d . . .
H54A H 0.7270 0.3851 0.3520 0.076 Uiso 1 1 calc R A .
H54B H 0.7937 0.3289 0.3756 0.076 Uiso 1 1 calc R . .
H54C H 0.6845 0.3235 0.3794 0.076 Uiso 1 1 calc R . .
C55 C 0.6151(2) 0.30822(14) 0.13664(16) 0.0334(6) Uani 1 1 d . A .
H55A H 0.6168 0.2637 0.1392 0.040 Uiso 1 1 calc R . .
H55B H 0.5541 0.3199 0.1079 0.040 Uiso 1 1 calc R . .
C56 C 0.6915(3) 0.3294(2) 0.0900(2) 0.0578(11) Uani 1 1 d . . .
H56A H 0.6943 0.3734 0.0905 0.087 Uiso 1 1 calc R A .
H56B H 0.6776 0.3152 0.0362 0.087 Uiso 1 1 calc R . .
H56C H 0.7515 0.3130 0.1134 0.087 Uiso 1 1 calc R . .

loop_
_atom_site_aniso_label
_atom_site_aniso_U_11
_atom_site_aniso_U_22
_atom_site_aniso_U_33
_atom_site_aniso_U_23
_atom_site_aniso_U_13
_atom_site_aniso_U_12
Ge1 0.02245(13) 0.02246(15) 0.02696(15) -0.00299(10) -0.00082(10) 0.00315(10)
Si1A 0.0317(5) 0.0283(5) 0.0289(5) -0.0002(4) -0.0025(4) 0.0007(4)
O1A 0.0291(13) 0.0264(13) 0.0238(12) -0.0007(9) -0.0013(10) 0.0032(10)
C57A 0.027(2) 0.032(2) 0.059(3) -0.007(2) -0.001(2) -0.0035(18)
C58A 0.035(3) 0.056(4) 0.077(4) -0.017(3) -0.013(3) 0.005(2)
C59A 0.038(3) 0.066(4) 0.106(4) -0.023(3) -0.009(3) 0.003(3)
C60A 0.037(3) 0.058(3) 0.108(4) -0.023(3) 0.017(3) -0.006(3)
C61A 0.047(3) 0.042(3) 0.083(4) -0.006(3) 0.023(3) -0.002(3)
C62A 0.045(3) 0.032(3) 0.069(4) -0.002(3) 0.020(3) 0.001(2)
Si1B 0.0317(5) 0.0283(5) 0.0289(5) -0.0002(4) -0.0025(4) 0.0007(4)
O1B 0.0291(13) 0.0264(13) 0.0238(12) -0.0007(9) -0.0013(10) 0.0032(10)
C57B 0.037(4) 0.032(4) 0.074(5) -0.011(4) 0.014(4) -0.007(3)
C58B 0.042(4) 0.043(5) 0.085(5) -0.020(4) 0.015(4) -0.001(4)
C59B 0.040(4) 0.058(4) 0.101(5) -0.023(4) 0.008(4) 0.003(4)
C60B 0.043(4) 0.059(5) 0.097(5) -0.018(4) -0.013(4) 0.006(4)
C61B 0.041(4) 0.054(5) 0.076(5) -0.011(4) -0.005(4) 0.000(4)
C62B 0.032(4) 0.043(4) 0.073(6) -0.008(4) 0.005(4) -0.003(4)
C1 0.0265(12) 0.0206(12) 0.0217(12) 0.0000(9) 0.0015(9) 0.0022(9)
C2 0.0281(12) 0.0233(12) 0.0227(12) 0.0014(9) 0.0036(9) 0.0043(9)
C3 0.0314(13) 0.0222(13) 0.0310(14) 0.0040(10) -0.0031(11) 0.0011(10)
C4 0.0348(15) 0.0231(14) 0.0505(18) 0.0059(12) -0.0073(13) 0.0019(11)
C5 0.0315(14) 0.0225(13) 0.0372(15) 0.0058(11) 0.0031(11) 0.0010(10)
C6 0.0280(12) 0.0233(13) 0.0259(13) 0.0022(10) 0.0058(10) 0.0028(10)
C7 0.0245(12) 0.0253(13) 0.0307(13) 0.0033(10) 0.0031(10) -0.0024(10)
C8 0.0234(11) 0.0233(12) 0.0238(12) 0.0020(9) 0.0042(9) 0.0020(9)
C9 0.0247(12) 0.0285(14) 0.0278(13) 0.0029(10) 0.0014(10) -0.0012(10)
C12 0.0303(13) 0.0214(12) 0.0228(12) 0.0000(9) 0.0013(10) 0.0027(10)
C13 0.0421(16) 0.0329(15) 0.0308(15) 0.0063(12) -0.0011(12) 0.0023(12)
C14 0.056(2) 0.053(2) 0.0325(17) 0.0110(14) -0.0093(15) -0.0026(16)
C15 0.0322(14) 0.0237(13) 0.0381(15) 0.0023(11) -0.0001(11) 0.0062(10)
C16 0.0436(18) 0.059(2) 0.0437(19) -0.0056(16) 0.0082(15) 0.0209(16)
C17 0.056(2) 0.0382(17) 0.0354(17) 0.0140(13) 0.0041(14) -0.0005(14)
C18 0.054(2) 0.045(2) 0.056(2) 0.0101(16) 0.0203(17) -0.0092(16)
C19 0.0346(15) 0.0226(14) 0.056(2) -0.0024(13) 0.0023(13) -0.0001(11)
C20 0.0336(17) 0.0247(16) 0.105(3) 0.0009(17) -0.0053(18) -0.0013(12)
C21 0.0311(16) 0.069(2) 0.0432(19) 0.0128(16) 0.0082(13) 0.0138(15)
C22 0.0284(17) 0.102(3) 0.067(3) 0.024(2) 0.0041(17) 0.0156(19)
C23 0.0399(16) 0.0348(16) 0.0392(17) -0.0036(13) -0.0097(13) -0.0065(13)
C24 0.067(3) 0.061(2) 0.047(2) -0.0276(18) -0.0070(18) 0.016(2)
C10A 0.024(3) 0.026(2) 0.0281(17) 0.0021(16) -0.0029(19) 0.002(2)
C11A 0.023(2) 0.0255(18) 0.020(2) 0.0024(15) -0.0025(13) 0.0001(15)
C25A 0.0308(19) 0.029(2) 0.035(2) 0.0043(16) -0.0036(15) 0.0034(15)
C26A 0.045(3) 0.035(3) 0.056(3) 0.004(2) -0.003(2) 0.009(2)
C27A 0.025(2) 0.047(3) 0.024(2) 0.0052(16) 0.0020(15) -0.0055(17)
C28A 0.033(2) 0.067(3) 0.027(2) 0.0058(19) 0.0069(17) -0.010(2)
C10B 0.024(3) 0.026(2) 0.0281(17) 0.0021(16) -0.0029(19) 0.002(2)
C11B 0.023(2) 0.0255(18) 0.020(2) 0.0024(15) -0.0025(13) 0.0001(15)
C25B 0.0308(19) 0.029(2) 0.035(2) 0.0043(16) -0.0036(15) 0.0034(15)
C26B 0.045(3) 0.035(3) 0.056(3) 0.004(2) -0.003(2) 0.009(2)
C27B 0.025(2) 0.047(3) 0.024(2) 0.0052(16) 0.0020(15) -0.0055(17)
C28B 0.033(2) 0.067(3) 0.027(2) 0.0058(19) 0.0069(17) -0.010(2)
C29 0.0243(12) 0.0226(12) 0.0248(12) 0.0021(9) 0.0062(9) 0.0024(9)
C30 0.0317(13) 0.0245(13) 0.0329(14) 0.0021(10) 0.0105(11) 0.0012(10)
C31 0.0513(18) 0.0259(14) 0.0471(18) 0.0080(12) 0.0313(15) 0.0060(13)
C34 0.0375(15) 0.0262(14) 0.0503(18) 0.0023(12) 0.0258(14) 0.0040(11)
C35 0.0341(15) 0.0237(14) 0.0554(19) 0.0041(12) 0.0200(13) 0.0063(11)
C36 0.0266(13) 0.0219(13) 0.0391(15) 0.0048(10) 0.0093(11) 0.0013(10)
C37 0.0333(15) 0.0262(14) 0.0544(19) 0.0130(13) 0.0147(13) 0.0042(11)
C38 0.0319(15) 0.0295(15) 0.057(2) 0.0135(13) 0.0140(13) -0.0025(11)
C39 0.0265(13) 0.0287(14) 0.0324(14) 0.0065(11) 0.0099(11) -0.0019(10)
C40 0.0241(12) 0.0246(13) 0.0252(13) 0.0016(9) 0.0060(9) -0.0006(9)
C41 0.078(3) 0.075(3) 0.061(3) 0.045(2) 0.044(2) 0.040(2)
C42 0.051(2) 0.144(5) 0.062(3) 0.054(3) 0.007(2) 0.007(3)
C43 0.096(3) 0.0265(17) 0.076(3) -0.0044(16) 0.063(2) -0.0092(18)
C44 0.111(4) 0.0309(19) 0.111(4) 0.010(2) 0.085(3) -0.002(2)
C32A 0.046(2) 0.026(2) 0.040(3) 0.0067(14) 0.027(3) 0.0001(16)
C33A 0.025(2) 0.0271(17) 0.031(2) -0.0021(18) 0.0092(16) 0.0008(16)
C45A 0.046(2) 0.032(2) 0.040(2) -0.0057(19) 0.0147(18) 0.0070(19)
C46A 0.071(4) 0.054(3) 0.050(3) -0.014(2) 0.028(3) 0.001(3)
C47A 0.0231(19) 0.038(3) 0.053(3) 0.0008(18) 0.0134(18) 0.0014(16)
C48A 0.034(2) 0.046(3) 0.074(4) 0.011(3) -0.005(2) -0.011(2)
C32B 0.046(2) 0.026(2) 0.040(3) 0.0067(14) 0.027(3) 0.0001(16)
C33B 0.025(2) 0.0271(17) 0.031(2) -0.0021(18) 0.0092(16) 0.0008(16)
C45B 0.046(2) 0.032(2) 0.040(2) -0.0057(19) 0.0147(18) 0.0070(19)
C46B 0.071(4) 0.054(3) 0.050(3) -0.014(2) 0.028(3) 0.001(3)
C47B 0.0231(19) 0.038(3) 0.053(3) 0.0008(18) 0.0134(18) 0.0014(16)
C48B 0.034(2) 0.046(3) 0.074(4) 0.011(3) -0.005(2) -0.011(2)
C49 0.050(2) 0.0231(16) 0.094(3) 0.0087(17) 0.028(2) 0.0017(13)
C50 0.060(2) 0.0327(18) 0.086(3) -0.0138(18) 0.028(2) -0.0080(16)
C51 0.0406(18) 0.047(2) 0.058(2) 0.0260(16) 0.0079(15) 0.0083(14)
C52 0.078(3) 0.079(3) 0.088(3) 0.052(3) 0.006(3) 0.001(3)
C53 0.0246(12) 0.0290(14) 0.0403(16) 0.0027(11) 0.0066(11) -0.0036(10)
C54 0.0436(19) 0.057(2) 0.049(2) -0.0144(17) -0.0073(15) -0.0038(16)
C55 0.0301(14) 0.0411(17) 0.0302(14) 0.0084(12) 0.0080(11) -0.0015(11)
C56 0.0429(19) 0.095(3) 0.0374(19) 0.0112(18) 0.0140(15) -0.0185(19)

loop_
_atom_type_symbol
_atom_type_description
_atom_type_scat_dispersion_real
_atom_type_scat_dispersion_imag
_atom_type_scat_source
C C 0.0033 0.0016 'International Tables Vol C Tables 4.2.6.8 and 6.1.1.4'
H H 0.0000 0.0000 'International Tables Vol C Tables 4.2.6.8 and 6.1.1.4'
Ge Ge 0.1547 1.8001 'International Tables Vol C Tables 4.2.6.8 and 6.1.1.4'
O O 0.0106 0.0060 'International Tables Vol C Tables 4.2.6.8 and 6.1.1.4'
Si Si 0.0817 0.0704 'International Tables Vol C Tables 4.2.6.8 and 6.1.1.4'

loop_
_geom_angle_atom_site_label_1
_geom_angle_atom_site_label_2
_geom_angle_atom_site_label_3
_geom_angle
O1B Ge1 O1A 91.75(19)
O1B Ge1 C29 116.16(19)
O1A Ge1 C29 105.41(11)
O1B Ge1 C1 105.3(2)
O1A Ge1 C1 114.74(11)
C29 Ge1 C1 120.13(10)
O1A Si1A C57A 112.40(18)
Si1A O1A Ge1 158.64(19)
C58A C57A C62A 120.0
C58A C57A Si1A 117.9(2)
C62A C57A Si1A 122.1(2)
C57A C58A C59A 120.0
C60A C59A C58A 120.0
C61A C60A C59A 120.0
C60A C61A C62A 120.0
C61A C62A C57A 120.0
O1B Si1B C57B 116.2(4)
O1B Si1B HI1C 108.2
C57B Si1B HI1C 108.2
O1B Si1B HI1D 108.2
C57B Si1B HI1D 108.2
HI1C Si1B HI1D 107.4
Si1B O1B Ge1 150.9(3)
C58B C57B C62B 120.0
C58B C57B Si1B 116.5(5)
C62B C57B Si1B 123.4(5)
C59B C58B C57B 120.0
C59B C58B H58B 120.0
C57B C58B H58B 120.0
C58B C59B C60B 120.0
C58B C59B H59B 120.0
C60B C59B H59B 120.0
C61B C60B C59B 120.0
C61B C60B H60B 120.0
C59B C60B H60B 120.0
C62B C61B C60B 120.0
C62B C61B H61B 120.0
C60B C61B H61B 120.0
C61B C62B C57B 120.0
C61B C62B H62B 120.0
C57B C62B H62B 120.0
C12 C1 C2 116.3(2)
C12 C1 Ge1 120.12(17)
C2 C1 Ge1 123.54(18)
C6 C2 C1 120.5(2)
C6 C2 C3 108.4(2)
C1 C2 C3 130.6(2)
C13 C3 C15 111.5(2)
C13 C3 C4 108.2(2)
C15 C3 C4 108.8(2)
C13 C3 C2 114.1(2)
C15 C3 C2 111.1(2)
C4 C3 C2 102.6(2)
C5 C4 C3 109.6(2)
C5 C4 H4A 109.8
C3 C4 H4A 109.8
C5 C4 H4B 109.8
C3 C4 H4B 109.8
H4A C4 H4B 108.2
C6 C5 C19 112.3(2)
C6 C5 C4 100.8(2)
C19 C5 C4 110.2(2)
C6 C5 C17 110.9(2)
C19 C5 C17 111.0(2)
C4 C5 C17 111.3(3)
C7 C6 C2 121.1(2)
C7 C6 C5 124.1(2)
C2 C6 C5 114.8(2)
C8 C7 C6 118.9(2)
C8 C7 H7 120.5
C6 C7 H7 120.5
C7 C8 C12 121.5(2)
C7 C8 C9 123.8(2)
C12 C8 C9 114.7(2)
C8 C9 C23 113.0(2)
C8 C9 C21 108.1(2)
C23 C9 C21 109.1(2)
C8 C9 C10A 100.2(3)
C23 C9 C10A 109.5(4)
C21 C9 C10A 116.7(5)
C8 C9 C10B 103.5(4)
C23 C9 C10B 116.0(6)
C21 C9 C10B 106.6(9)
C10A C9 C10B 10.2(13)
C8 C12 C1 120.6(2)
C8 C12 C11B 105.8(3)
C1 C12 C11B 132.9(3)
C8 C12 C11A 108.7(2)
C1 C12 C11A 128.1(2)
C11B C12 C11A 24.42(18)
C14 C13 C3 114.3(3)
C14 C13 H13A 108.7
C3 C13 H13A 108.7
C14 C13 H13B 108.7
C3 C13 H13B 108.7
H13A C13 H13B 107.6
C13 C14 H14A 109.5
C13 C14 H14B 109.5
H14A C14 H14B 109.5
C13 C14 H14C 109.5
H14A C14 H14C 109.5
H14B C14 H14C 109.5
C16 C15 C3 116.0(3)
C16 C15 H15A 108.3
C3 C15 H15A 108.3
C16 C15 H15B 108.3
C3 C15 H15B 108.3
H15A C15 H15B 107.4
C15 C16 H16A 109.5
C15 C16 H16B 109.5
H16A C16 H16B 109.5
C15 C16 H16C 109.5
H16A C16 H16C 109.5
H16B C16 H16C 109.5
C18 C17 C5 116.4(3)
C18 C17 H17A 108.2
C5 C17 H17A 108.2
C18 C17 H17B 108.2
C5 C17 H17B 108.2
H17A C17 H17B 107.3
C17 C18 H18A 109.5
C17 C18 H18B 109.5
H18A C18 H18B 109.5
C17 C18 H18C 109.5
H18A C18 H18C 109.5
H18B C18 H18C 109.5
C5 C19 C20 114.4(3)
C5 C19 H19A 108.7
C20 C19 H19A 108.7
C5 C19 H19B 108.7
C20 C19 H19B 108.7
H19A C19 H19B 107.6
C19 C20 H20A 109.5
C19 C20 H20B 109.5
H20A C20 H20B 109.5
C19 C20 H20C 109.5
H20A C20 H20C 109.5
H20B C20 H20C 109.5
C22 C21 C9 115.5(3)
C22 C21 H21A 108.4
C9 C21 H21A 108.4
C22 C21 H21B 108.4
C9 C21 H21B 108.4
H21A C21 H21B 107.5
C21 C22 H22A 109.5
C21 C22 H22B 109.5
H22A C22 H22B 109.5
C21 C22 H22C 109.5
H22A C22 H22C 109.5
H22B C22 H22C 109.5
C24 C23 C9 116.1(3)
C24 C23 H23A 108.3
C9 C23 H23A 108.3
C24 C23 H23B 108.3
C9 C23 H23B 108.3
H23A C23 H23B 107.4
C23 C24 H24A 109.5
C23 C24 H24B 109.5
H24A C24 H24B 109.5
C23 C24 H24C 109.5
H24A C24 H24C 109.5
H24B C24 H24C 109.5
C9 C10A C11A 111.6(3)
C9 C10A H10A 109.3
C9 C10A H10B 109.3
C25A C11A C27A 108.8(3)
C25A C11A C10A 111.1(4)
C27A C11A C10A 108.8(5)
C25A C11A C12 117.2(3)
C27A C11A C12 109.1(2)
C10A C11A C12 101.3(3)
C26A C25A C11A 116.8(3)
C28A C27A C11A 116.8(3)
C9 C10B C11B 104.1(4)
C9 C10B H10C 110.9
C9 C10B H10D 110.9
C27B C11B C25B 109.7(4)
C27B C11B C12 106.9(4)
C25B C11B C12 116.8(4)
C27B C11B C10B 108.7(7)
C25B C11B C10B 109.1(10)
C12 C11B C10B 105.4(5)
C26B C25B C11B 116.0(3)
C28B C27B C11B 116.5(3)
C30 C29 C40 116.9(2)
C30 C29 Ge1 122.14(18)
C40 C29 Ge1 120.89(18)
C34 C30 C29 120.4(2)
C34 C30 C31 108.8(2)
C29 C30 C31 130.7(2)
C41 C31 C43 110.7(3)
C41 C31 C30 111.5(3)
C43 C31 C30 112.2(3)
C41 C31 C32B 114.6(10)
C43 C31 C32B 108.5(14)
C30 C31 C32B 98.8(5)
C41 C31 C32A 107.9(6)
C43 C31 C32A 108.2(7)
C30 C31 C32A 106.1(3)
C32B C31 C32A 8.1(6)
C35 C34 C30 121.5(3)
C35 C34 C33A 124.7(3)
C30 C34 C33A 112.9(3)
C35 C34 C33B 120.9(4)
C30 C34 C33B 115.4(3)
C33A C34 C33B 24.9(2)
C36 C35 C34 119.1(3)
C36 C35 H35 120.5
C34 C35 H35 120.5
C35 C36 C40 121.4(2)
C35 C36 C37 124.5(2)
C40 C36 C37 114.1(2)
C36 C37 C38 100.9(2)
C36 C37 C49 113.3(3)
C38 C37 C49 112.0(3)
C36 C37 C51 108.5(3)
C38 C37 C51 112.3(3)
C49 C37 C51 109.7(3)
C37 C38 C39 109.3(2)
C37 C38 H38A 109.8
C39 C38 H38A 109.8
C37 C38 H38B 109.8
C39 C38 H38B 109.8
H38A C38 H38B 108.3
C53 C39 C38 109.7(2)
C53 C39 C55 110.9(2)
C38 C39 C55 108.1(2)
C53 C39 C40 111.7(2)
C38 C39 C40 102.7(2)
C55 C39 C40 113.5(2)
C36 C40 C29 119.9(2)
C36 C40 C39 108.1(2)
C29 C40 C39 131.8(2)
C42 C41 C31 116.2(3)
C42 C41 H41A 108.2
C31 C41 H41A 108.2
C42 C41 H41B 108.2
C31 C41 H41B 108.2
H41A C41 H41B 107.4
C41 C42 H42A 109.5
C41 C42 H42B 109.5
H42A C42 H42B 109.5
C41 C42 H42C 109.5
H42A C42 H42C 109.5
H42B C42 H42C 109.5
C44 C43 C31 116.0(4)
C44 C43 H43A 108.3
C31 C43 H43A 108.3
C44 C43 H43B 108.3
C31 C43 H43B 108.3
H43A C43 H43B 107.4
C43 C44 H44A 109.5
C43 C44 H44B 109.5
H44A C44 H44B 109.5
C43 C44 H44C 109.5
H44A C44 H44C 109.5
H44B C44 H44C 109.5
C33A C32A C31 107.4(3)
C31 C32A H32A 110.2
C31 C32A H32B 110.2
C34 C33A C47A 107.3(3)
C34 C33A C45A 112.5(3)
C47A C33A C45A 108.0(3)
C34 C33A C32A 104.2(3)
C47A C33A C32A 110.4(7)
C45A C33A C32A 114.3(7)
C46A C45A C33A 115.3(3)
C48A C47A C33A 115.5(3)
C33B C32B C31 113.6(5)
C31 C32B H32C 108.8
C31 C32B H32D 108.8
C47B C33B C34 118.8(4)
C47B C33B C45B 106.2(6)
C34 C33B C45B 108.2(4)
C47B C33B C32B 118.3(15)
C34 C33B C32B 93.3(7)
C45B C33B C32B 111.7(9)
C46B C45B C33B 115.3(3)
C48B C47B C33B 115.7(3)
C50 C49 C37 116.7(3)
C50 C49 H49A 108.1
C37 C49 H49A 108.1
C50 C49 H49B 108.1
C37 C49 H49B 108.1
H49A C49 H49B 107.3
C49 C50 H50A 109.5
C49 C50 H50B 109.5
H50A C50 H50B 109.5
C49 C50 H50C 109.5
H50A C50 H50C 109.5
H50B C50 H50C 109.5
C52 C51 C37 116.0(3)
C52 C51 H51A 108.3
C37 C51 H51A 108.3
C52 C51 H51B 108.3
C37 C51 H51B 108.3
H51A C51 H51B 107.4
C51 C52 H52A 109.5
C51 C52 H52B 109.5
H52A C52 H52B 109.5
C51 C52 H52C 109.5
H52A C52 H52C 109.5
H52B C52 H52C 109.5
C54 C53 C39 116.3(3)
C54 C53 H53A 108.2
C39 C53 H53A 108.2
C54 C53 H53B 108.2
C39 C53 H53B 108.2
H53A C53 H53B 107.4
C53 C54 H54A 109.5
C53 C54 H54B 109.5
H54A C54 H54B 109.5
C53 C54 H54C 109.5
H54A C54 H54C 109.5
H54B C54 H54C 109.5
C56 C55 C39 115.8(3)
C56 C55 H55A 108.3
C39 C55 H55A 108.3
C56 C55 H55B 108.3
C39 C55 H55B 108.3
H55A C55 H55B 107.4
C55 C56 H56A 109.5
C55 C56 H56B 109.5
H56A C56 H56B 109.5
C55 C56 H56C 109.5
H56A C56 H56C 109.5
H56B C56 H56C 109.5

loop_
_geom_bond_atom_site_label_1
_geom_bond_atom_site_label_2
_geom_bond_distance
Ge1 O1B 1.707(3)
Ge1 O1A 1.757(2)
Ge1 C29 2.007(2)
Ge1 C1 2.011(3)
Si1A O1A 1.620(2)
Si1A C57A 1.895(4)
Si1A HI1A 1.4110
Si1A HI1B 1.4110
C57A C58A 1.3900
C57A C62A 1.3900
C58A C59A 1.3900
C58A H58A 0.9500
C59A C60A 1.3900
C59A H59A 0.9500
C60A C61A 1.3900
C60A H60A 0.9500
C61A C62A 1.3900
C61A H61A 0.9500
C62A H62A 0.9500
Si1B O1B 1.606(3)
Si1B C57B 1.898(6)
Si1B HI1C 1.4110
Si1B HI1D 1.4110
C57B C58B 1.3900
C57B C62B 1.3900
C58B C59B 1.3900
C58B H58B 0.9500
C59B C60B 1.3900
C59B H59B 0.9500
C60B C61B 1.3900
C60B H60B 0.9500
C61B C62B 1.3900
C61B H61B 0.9500
C62B H62B 0.9500
C1 C12 1.430(3)
C1 C2 1.432(3)
C2 C6 1.401(4)
C2 C3 1.561(4)
C3 C13 1.543(4)
C3 C15 1.548(4)
C3 C4 1.557(4)
C4 C5 1.544(4)
C4 H4A 0.9900
C4 H4B 0.9900
C5 C6 1.518(4)
C5 C19 1.530(4)
C5 C17 1.551(4)
C6 C7 1.385(4)
C7 C8 1.384(4)
C7 H7 0.9500
C8 C12 1.393(4)
C8 C9 1.513(3)
C9 C23 1.536(4)
C9 C21 1.544(4)
C9 C10A 1.547(4)
C9 C10B 1.549(4)
C12 C11B 1.552(3)
C12 C11A 1.575(3)
C13 C14 1.536(4)
C13 H13A 0.9900
C13 H13B 0.9900
C14 H14A 0.9800
C14 H14B 0.9800
C14 H14C 0.9800
C15 C16 1.513(4)
C15 H15A 0.9900
C15 H15B 0.9900
C16 H16A 0.9800
C16 H16B 0.9800
C16 H16C 0.9800
C17 C18 1.526(5)
C17 H17A 0.9900
C17 H17B 0.9900
C18 H18A 0.9800
C18 H18B 0.9800
C18 H18C 0.9800
C19 C20 1.532(4)
C19 H19A 0.9900
C19 H19B 0.9900
C20 H20A 0.9800
C20 H20B 0.9800
C20 H20C 0.9800
C21 C22 1.528(5)
C21 H21A 0.9900
C21 H21B 0.9900
C22 H22A 0.9800
C22 H22B 0.9800
C22 H22C 0.9800
C23 C24 1.519(5)
C23 H23A 0.9900
C23 H23B 0.9900
C24 H24A 0.9800
C24 H24B 0.9800
C24 H24C 0.9800
C10A C11A 1.564(3)
C10A H10A 0.9900
C10A H10B 0.9900
C11A C25A 1.544(2)
C11A C27A 1.548(2)
C25A C26A 1.528(2)
C25A H25A 0.9900
C25A H25B 0.9900
C26A H26A 0.9800
C26A H26B 0.9800
C26A H26C 0.9800
C27A C28A 1.529(2)
C27A H27A 0.9900
C27A H27B 0.9900
C28A H28A 0.9800
C28A H28B 0.9800
C28A H28C 0.9800
C10B C11B 1.565(3)
C10B H10C 0.9900
C10B H10D 0.9900
C11B C27B 1.545(2)
C11B C25B 1.547(2)
C25B C26B 1.532(2)
C25B H25C 0.9900
C25B H25D 0.9900
C26B H26D 0.9800
C26B H26E 0.9800
C26B H26F 0.9800
C27B C28B 1.529(2)
C27B H27C 0.9900
C27B H27D 0.9900
C28B H28D 0.9800
C28B H28E 0.9800
C28B H28F 0.9800
C29 C30 1.423(3)
C29 C40 1.435(3)
C30 C34 1.397(4)
C30 C31 1.549(4)
C31 C41 1.525(5)
C31 C43 1.546(5)
C31 C32B 1.561(4)
C31 C32A 1.561(4)
C34 C35 1.383(4)
C34 C33A 1.545(4)
C34 C33B 1.546(4)
C35 C36 1.378(4)
C35 H35 0.9500
C36 C40 1.406(4)
C36 C37 1.513(4)
C37 C38 1.537(4)
C37 C49 1.546(5)
C37 C51 1.551(5)
C38 C39 1.552(4)
C38 H38A 0.9900
C38 H38B 0.9900
C39 C53 1.542(4)
C39 C55 1.553(4)
C39 C40 1.561(3)
C41 C42 1.513(7)
C41 H41A 0.9900
C41 H41B 0.9900
C42 H42A 0.9800
C42 H42B 0.9800
C42 H42C 0.9800
C43 C44 1.543(5)
C43 H43A 0.9900
C43 H43B 0.9900
C44 H44A 0.9800
C44 H44B 0.9800
C44 H44C 0.9800
C32A C33A 1.550(3)
C32A H32A 0.9900
C32A H32B 0.9900
C33A C47A 1.547(2)
C33A C45A 1.547(2)
C45A C46A 1.531(2)
C45A H45A 0.9900
C45A H45B 0.9900
C46A H46A 0.9800
C46A H46B 0.9800
C46A H46C 0.9800
C47A C48A 1.528(2)
C47A H47A 0.9900
C47A H47B 0.9900
C48A H48A 0.9800
C48A H48B 0.9800
C48A H48C 0.9800
C32B C33B 1.550(3)
C32B H32C 0.9900
C32B H32D 0.9900
C33B C47B 1.546(2)
C33B C45B 1.547(2)
C45B C46B 1.530(2)
C45B H45C 0.9900
C45B H45D 0.9900
C46B H46D 0.9800
C46B H46E 0.9800
C46B H46F 0.9800
C47B C48B 1.529(2)
C47B H47C 0.9900
C47B H47D 0.9900
C48B H48D 0.9800
C48B H48E 0.9800
C48B H48F 0.9800
C49 C50 1.525(6)
C49 H49A 0.9900
C49 H49B 0.9900
C50 H50A 0.9800
C50 H50B 0.9800
C50 H50C 0.9800
C51 C52 1.533(5)
C51 H51A 0.9900
C51 H51B 0.9900
C52 H52A 0.9800
C52 H52B 0.9800
C52 H52C 0.9800
C53 C54 1.516(4)
C53 H53A 0.9900
C53 H53B 0.9900
C54 H54A 0.9800
C54 H54B 0.9800
C54 H54C 0.9800
C55 C56 1.533(4)
C55 H55A 0.9900
C55 H55B 0.9900
C56 H56A 0.9800
C56 H56B 0.9800
C56 H56C 0.9800

loop_
_geom_torsion_atom_site_label_1
_geom_torsion_atom_site_label_2
_geom_torsion_atom_site_label_3
_geom_torsion_atom_site_label_4
_geom_torsion
C57A Si1A O1A Ge1 -76.7(5)
O1B Ge1 O1A Si1A 52.9(5)
C29 Ge1 O1A Si1A -64.9(5)
C1 Ge1 O1A Si1A 160.7(5)
O1A Si1A C57A C58A -151.8(3)
O1A Si1A C57A C62A 30.2(3)
C62A C57A C58A C59A 0.0
Si1A C57A C58A C59A -178.1(4)
C57A C58A C59A C60A 0.0
C58A C59A C60A C61A 0.0
C59A C60A C61A C62A 0.0
C60A C61A C62A C57A 0.0
C58A C57A C62A C61A 0.0
Si1A C57A C62A C61A 178.0(4)
C57B Si1B O1B Ge1 -28.6(10)
O1A Ge1 O1B Si1B 25.8(8)
C29 Ge1 O1B Si1B 133.9(7)
C1 Ge1 O1B Si1B -90.5(8)
O1B Si1B C57B C58B 171.7(6)
O1B Si1B C57B C62B -11.3(9)
C62B C57B C58B C59B 0.0
Si1B C57B C58B C59B 177.1(9)
C57B C58B C59B C60B 0.0
C58B C59B C60B C61B 0.0
C59B C60B C61B C62B 0.0
C60B C61B C62B C57B 0.0
C58B C57B C62B C61B 0.0
Si1B C57B C62B C61B -176.9(10)
O1B Ge1 C1 C12 -84.0(3)
O1A Ge1 C1 C12 176.7(2)
C29 Ge1 C1 C12 49.4(2)
O1B Ge1 C1 C2 97.7(3)
O1A Ge1 C1 C2 -1.6(3)
C29 Ge1 C1 C2 -128.9(2)
C12 C1 C2 C6 -8.6(4)
Ge1 C1 C2 C6 169.74(19)
C12 C1 C2 C3 162.8(3)
Ge1 C1 C2 C3 -18.9(4)
C6 C2 C3 C13 -108.6(3)
C1 C2 C3 C13 79.2(3)
C6 C2 C3 C15 124.4(2)
C1 C2 C3 C15 -47.8(4)
C6 C2 C3 C4 8.2(3)
C1 C2 C3 C4 -164.0(3)
C13 C3 C4 C5 103.1(3)
C15 C3 C4 C5 -135.6(3)
C2 C3 C4 C5 -17.8(3)
C3 C4 C5 C6 19.8(3)
C3 C4 C5 C19 138.5(3)
C3 C4 C5 C17 -97.9(3)
C1 C2 C6 C7 0.5(4)
C3 C2 C6 C7 -172.6(2)
C1 C2 C6 C5 177.7(2)
C3 C2 C6 C5 4.5(3)
C19 C5 C6 C7 44.7(4)
C4 C5 C6 C7 161.9(3)
C17 C5 C6 C7 -80.2(3)
C19 C5 C6 C2 -132.3(3)
C4 C5 C6 C2 -15.1(3)
C17 C5 C6 C2 102.8(3)
C2 C6 C7 C8 6.8(4)
C5 C6 C7 C8 -170.0(2)
C6 C7 C8 C12 -5.8(4)
C6 C7 C8 C9 173.2(2)
C7 C8 C9 C23 -43.0(3)
C12 C8 C9 C23 136.1(2)
C7 C8 C9 C21 77.9(3)
C12 C8 C9 C21 -103.0(3)
C7 C8 C9 C10A -159.5(5)
C12 C8 C9 C10A 19.6(5)
C7 C8 C9 C10B -169.3(9)
C12 C8 C9 C10B 9.8(9)
C7 C8 C12 C1 -2.6(4)
C9 C8 C12 C1 178.2(2)
C7 C8 C12 C11B -174.2(3)
C9 C8 C12 C11B 6.6(3)
C7 C8 C12 C11A 160.3(2)
C9 C8 C12 C11A -18.8(3)
C2 C1 C12 C8 9.7(4)
Ge1 C1 C12 C8 -168.77(19)
C2 C1 C12 C11B 178.6(3)
Ge1 C1 C12 C11B 0.2(4)
C2 C1 C12 C11A -149.7(3)
Ge1 C1 C12 C11A 31.9(3)
C15 C3 C13 C14 -49.7(3)
C4 C3 C13 C14 69.9(3)
C2 C3 C13 C14 -176.6(2)
C13 C3 C15 C16 -172.8(2)
C4 C3 C15 C16 67.9(3)
C2 C3 C15 C16 -44.3(3)
C6 C5 C17 C18 68.6(4)
C19 C5 C17 C18 -57.0(4)
C4 C5 C17 C18 179.9(3)
C6 C5 C19 C20 179.2(3)
C4 C5 C19 C20 67.7(3)
C17 C5 C19 C20 -56.1(3)
C8 C9 C21 C22 178.0(3)
C23 C9 C21 C22 -58.7(4)
C10A C9 C21 C22 66.1(5)
C10B C9 C21 C22 67.2(5)
C8 C9 C23 C24 -48.5(4)
C21 C9 C23 C24 -168.8(3)
C10A C9 C23 C24 62.3(5)
C10B C9 C23 C24 70.9(9)
C8 C9 C10A C11A -12.9(8)
C23 C9 C10A C11A -131.9(6)
C21 C9 C10A C11A 103.5(7)
C10B C9 C10A C11A 97(2)
C9 C10A C11A C25A -121.8(6)
C9 C10A C11A C27A 118.3(6)
C9 C10A C11A C12 3.4(8)
C8 C12 C11A C25A 129.7(3)
C1 C12 C11A C25A -68.9(4)
C11B C12 C11A C25A 42.5(6)
C8 C12 C11A C27A -106.0(3)
C1 C12 C11A C27A 55.3(4)
C11B C12 C11A C27A 166.8(9)
C8 C12 C11A C10A 8.7(5)
C1 C12 C11A C10A 170.0(5)
C11B C12 C11A C10A -78.5(9)
C27A C11A C25A C26A 175.4(4)
C10A C11A C25A C26A 55.6(5)
C12 C11A C25A C26A -60.2(5)
C25A C11A C27A C28A -55.6(5)
C10A C11A C27A C28A 65.7(5)
C12 C11A C27A C28A 175.4(4)
C8 C9 C10B C11B -21.4(14)
C23 C9 C10B C11B -145.8(8)
C21 C9 C10B C11B 92.5(12)
C10A C9 C10B C11B -93(2)
C8 C12 C11B C27B -135.8(4)
C1 C12 C11B C27B 54.1(6)
C11A C12 C11B C27B -35.3(5)
C8 C12 C11B C25B 101.1(5)
C1 C12 C11B C25B -69.0(6)
C11A C12 C11B C25B -158.5(11)
C8 C12 C11B C10B -20.2(9)
C1 C12 C11B C10B 169.7(9)
C11A C12 C11B C10B 80.2(11)
C9 C10B C11B C27B 140.1(10)
C9 C10B C11B C25B -100.4(12)
C9 C10B C11B C12 25.8(14)
C27B C11B C25B C26B 48.9(9)
C12 C11B C25B C26B 170.7(6)
C10B C11B C25B C26B -70.1(8)
C25B C11B C27B C28B 174.2(6)
C12 C11B C27B C28B 46.8(8)
C10B C11B C27B C28B -66.5(10)
O1B Ge1 C29 C30 179.0(3)
O1A Ge1 C29 C30 -81.2(2)
C1 Ge1 C29 C30 50.2(3)
O1B Ge1 C29 C40 1.1(3)
O1A Ge1 C29 C40 100.9(2)
C1 Ge1 C29 C40 -127.6(2)
C40 C29 C30 C34 7.2(4)
Ge1 C29 C30 C34 -170.8(2)
C40 C29 C30 C31 -169.2(3)
Ge1 C29 C30 C31 12.8(4)
C34 C30 C31 C41 -123.2(3)
C29 C30 C31 C41 53.5(4)
C34 C30 C31 C43 112.0(3)
C29 C30 C31 C43 -71.3(4)
C34 C30 C31 C32B -2.3(13)
C29 C30 C31 C32B 174.5(13)
C34 C30 C31 C32A -6.0(8)
C29 C30 C31 C32A 170.8(8)
C29 C30 C34 C35 0.8(5)
C31 C30 C34 C35 177.9(3)
C29 C30 C34 C33A -168.7(3)
C31 C30 C34 C33A 8.5(4)
C29 C30 C34 C33B 164.2(3)
C31 C30 C34 C33B -18.7(4)
C30 C34 C35 C36 -7.0(5)
C33A C34 C35 C36 161.1(3)
C33B C34 C35 C36 -169.5(3)
C34 C35 C36 C40 5.0(5)
C34 C35 C36 C37 -174.8(3)
C35 C36 C37 C38 161.4(3)
C40 C36 C37 C38 -18.4(3)
C35 C36 C37 C49 41.5(4)
C40 C36 C37 C49 -138.2(3)
C35 C36 C37 C51 -80.5(4)
C40 C36 C37 C51 99.7(3)
C36 C37 C38 C39 22.2(3)
C49 C37 C38 C39 142.9(3)
C51 C37 C38 C39 -93.1(3)
C37 C38 C39 C53 -137.4(3)
C37 C38 C39 C55 101.6(3)
C37 C38 C39 C40 -18.6(3)
C35 C36 C40 C29 3.2(4)
C37 C36 C40 C29 -177.1(3)
C35 C36 C40 C39 -172.3(3)
C37 C36 C40 C39 7.5(3)
C30 C29 C40 C36 -9.1(4)
Ge1 C29 C40 C36 168.9(2)
C30 C29 C40 C39 165.2(3)
Ge1 C29 C40 C39 -16.9(4)
C53 C39 C40 C36 124.4(3)
C38 C39 C40 C36 6.9(3)
C55 C39 C40 C36 -109.4(3)
C53 C39 C40 C29 -50.4(4)
C38 C39 C40 C29 -167.8(3)
C55 C39 C40 C29 75.9(4)
C43 C31 C41 C42 177.1(3)
C30 C31 C41 C42 51.5(4)
C32B C31 C41 C42 -59.7(11)
C32A C31 C41 C42 -64.6(6)
C41 C31 C43 C44 54.8(4)
C30 C31 C43 C44 -180.0(3)
C32B C31 C43 C44 -71.8(6)
C32A C31 C43 C44 -63.3(5)
C41 C31 C32A C33A 120.9(9)
C43 C31 C32A C33A -119.2(10)
C30 C31 C32A C33A 1.4(13)
C32B C31 C32A C33A -26(13)
C35 C34 C33A C47A 66.6(4)
C30 C34 C33A C47A -124.4(3)
C33B C34 C33A C47A -23.0(7)
C35 C34 C33A C45A -52.0(5)
C30 C34 C33A C45A 117.0(4)
C33B C34 C33A C45A -141.6(9)
C35 C34 C33A C32A -176.4(8)
C30 C34 C33A C32A -7.4(8)
C33B C34 C33A C32A 94.0(11)
C31 C32A C33A C34 3.2(12)
C31 C32A C33A C47A 118.0(9)
C31 C32A C33A C45A -120.1(9)
C34 C33A C45A C46A 178.8(4)
C47A C33A C45A C46A 60.6(6)
C32A C33A C45A C46A -62.6(7)
C34 C33A C47A C48A 52.8(5)
C45A C33A C47A C48A 174.3(4)
C32A C33A C47A C48A -60.1(6)
C41 C31 C32B C33B 141.0(16)
C43 C31 C32B C33B -95(2)
C30 C31 C32B C33B 22(2)
C32A C31 C32B C33B 176(16)
C35 C34 C33B C47B 68.0(7)
C30 C34 C33B C47B -95.5(7)
C33A C34 C33B C47B 174.6(12)
C35 C34 C33B C45B -53.0(6)
C30 C34 C33B C45B 143.5(5)
C33A C34 C33B C45B 53.6(6)
C35 C34 C33B C32B -167.1(12)
C30 C34 C33B C32B 29.4(12)
C33A C34 C33B C32B -60.5(13)
C31 C32B C33B C47B 95(2)
C31 C32B C33B C34 -30(2)
C31 C32B C33B C45B -141.5(17)
C47B C33B C45B C46B -171.7(8)
C34 C33B C45B C46B -43.2(9)
C32B C33B C45B C46B 58.1(14)
C34 C33B C47B C48B -177.6(7)
C45B C33B C47B C48B -55.6(10)
C32B C33B C47B C48B 70.7(10)
C36 C37 C49 C50 48.2(4)
C38 C37 C49 C50 -65.1(4)
C51 C37 C49 C50 169.6(3)
C36 C37 C51 C52 -173.8(3)
C38 C37 C51 C52 -63.2(4)
C49 C37 C51 C52 62.0(4)
C38 C39 C53 C54 60.9(3)
C55 C39 C53 C54 -179.8(3)
C40 C39 C53 C54 -52.2(3)
C53 C39 C55 C56 -55.0(3)
C38 C39 C55 C56 65.2(3)
C40 C39 C55 C56 178.3(3)
